data_2222267
loop_
_publ_author_name
'Lv, Lu-Ping'
'Yu, Wen-Bo'
'Li, Wei-Wei'
'Zhang, Yong-Zhao'
'Hu, Xian-Chao'

_publ_section_title
;
 (<i>E</i>)-Methyl
 <i>N</i>'-(2-hydroxy-3-methoxybenzylidene)hydrazinecarboxylate
;
_journal_coeditor_code CI2816
_journal_issue 7
_journal_name_full 'Acta Crystallographica Section E'
_journal_page_first o1548
_journal_paper_doi 10.1107/S1600536809021631
_journal_volume 65
_journal_year 2009
_chemical_formula_iupac 'C10 H12 N2 O4'
_chemical_formula_moiety 'C10 H12 N2 O4'
_chemical_formula_sum 'C10 H12 N2 O4'
_chemical_formula_weight 224.22
_chemical_name_systematic
;(<i>E</i>)-Methyl
 <i>N</i>'-(2-hydroxy-3-methoxybenzylidene)hydrazinecarboxylate
;
_space_group_IT_number 9
_symmetry_cell_setting monoclinic
_symmetry_space_group_name_Hall 'C -2yc'
_symmetry_space_group_name_H-M 'C 1 c 1'
_atom_sites_solution_hydrogens geom
_atom_sites_solution_primary direct
_atom_sites_solution_secondary difmap
_audit_creation_method SHELXL-97
_cell_angle_alpha 90.00
_cell_angle_beta 98.538(4)
_cell_angle_gamma 90.00
_cell_formula_units_Z 4
_cell_length_a 11.4348(13)
_cell_length_b 14.8717(18)
_cell_length_c 6.3508(8)
_cell_measurement_reflns_used 1049
_cell_measurement_temperature 223(2)
_cell_measurement_theta_max 26.0
_cell_measurement_theta_min 2.3
_cell_volume 1068.0(2)
_computing_cell_refinement 'SAINT (Bruker, 2002)'
_computing_data_collection 'SMART (Bruker, 2002)'
_computing_data_reduction 'SAINT (Bruker, 2002)'
_computing_molecular_graphics 'SHELXTL (Sheldrick, 2008)'
_computing_publication_material 'SHELXTL (Sheldrick, 2008)'
_computing_structure_refinement 'SHELXL97 (Sheldrick, 2008)'
_computing_structure_solution 'SHELXS97 (Sheldrick, 2008)'
_diffrn_ambient_temperature 223(2)
_diffrn_measured_fraction_theta_full 0.991
_diffrn_measured_fraction_theta_max 0.991
_diffrn_measurement_device_type 'Bruker SMART CCD area-detector'
_diffrn_measurement_method '\f and \w'
_diffrn_radiation_monochromator graphite
_diffrn_radiation_source 'fine-focus sealed tube'
_diffrn_radiation_type MoK\a
_diffrn_radiation_wavelength 0.71073
_diffrn_reflns_av_R_equivalents 0.0207
_diffrn_reflns_av_sigmaI/netI 0.0149
_diffrn_reflns_limit_h_max 14
_diffrn_reflns_limit_h_min -14
_diffrn_reflns_limit_k_max 18
_diffrn_reflns_limit_k_min -16
_diffrn_reflns_limit_l_max 7
_diffrn_reflns_limit_l_min -7
_diffrn_reflns_number 5851
_diffrn_reflns_theta_full 26.00
_diffrn_reflns_theta_max 26.00
_diffrn_reflns_theta_min 2.26
_diffrn_standards_number 0
_exptl_absorpt_coefficient_mu 0.109
_exptl_absorpt_correction_T_max 0.9847
_exptl_absorpt_correction_T_min 0.9753
_exptl_absorpt_correction_type multi-scan
_exptl_absorpt_process_details '(SADABS; Bruker, 2002)'
_exptl_crystal_colour colourles
_exptl_crystal_density_diffrn 1.394
_exptl_crystal_density_method 'not measured'
_exptl_crystal_description Block
_exptl_crystal_F_000 472
_exptl_crystal_size_max 0.24
_exptl_crystal_size_mid 0.22
_exptl_crystal_size_min 0.17
_refine_diff_density_max 0.111
_refine_diff_density_min -0.131
_refine_ls_extinction_method none
_refine_ls_goodness_of_fit_ref 1.110
_refine_ls_hydrogen_treatment constr
_refine_ls_matrix_type full
_refine_ls_number_parameters 148
_refine_ls_number_reflns 1049
_refine_ls_number_restraints 2
_refine_ls_restrained_S_all 1.109
_refine_ls_R_factor_all 0.0327
_refine_ls_R_factor_gt 0.0285
_refine_ls_shift/su_max 0.003
_refine_ls_shift/su_mean 0.000
_refine_ls_structure_factor_coef Fsqd
_refine_ls_weighting_details 'calc w=1/[\s^2^(Fo^2^)+(0.0409P)^2^+0.1415P] where P=(Fo^2^+2Fc^2^)/3'
_refine_ls_weighting_scheme calc
_refine_ls_wR_factor_gt 0.0719
_refine_ls_wR_factor_ref 0.0748
_reflns_number_gt 948
_reflns_number_total 1049
_reflns_threshold_expression I>2\s(I)
_cod_data_source_file ci2816.cif
_cod_data_source_block I
_cod_depositor_comments
;
The following automatic conversions were performed:
'_symmetry_cell_setting' value 'Monoclinic' changed to 'monoclinic'
according to '/home/saulius/struct/CIF-dictionaries/cif_core.dic'
dictionary named 'cif_core.dic' version 2.4.1 from 2010-06-29.

Automatic conversion script
Id: cif_fix_enum 1527 2010-12-29 10:47:43Z saulius 

The following automatic conversions were performed:

'_symmetry_cell_setting' value 'Monoclinic' changed to 'monoclinic'
according to /home/saulius/struct/CIF-dictionaries/cif_core.dic
dictionary named 'cif_core.dic' version 2.4.1 from 2010-06-29.

Automatic conversion script
Id: cif_fix_values 1715 2011-07-08 13:25:40Z adriana 
;
_cod_original_sg_symbol_H-M 'C c'
_cod_database_code 2222267
_cod_database_fobs_code 2222267

loop_
_symmetry_equiv_pos_as_xyz
'x, y, z'
'x, -y, z+1/2'
'x+1/2, y+1/2, z'
'x+1/2, -y+1/2, z+1/2'

loop_
_atom_site_type_symbol
_atom_site_label
_atom_site_fract_x
_atom_site_fract_y
_atom_site_fract_z
_atom_site_U_iso_or_equiv
_atom_site_adp_type
_atom_site_calc_flag
_atom_site_refinement_flags
_atom_site_occupancy
_atom_site_disorder_assembly
_atom_site_disorder_group
C C1 0.11401(17) 0.33419(13) 0.6468(3) 0.0412(5) Uani d . 1 . .
C C2 0.14440(19) 0.38079(15) 0.4705(4) 0.0446(5) Uani d . 1 . .
C C3 0.0578(2) 0.42357(16) 0.3309(4) 0.0513(6) Uani d . 1 . .
H H3 0.0779 0.4550 0.2149 0.062 Uiso calc R 1 . .
C C4 -0.0596(2) 0.4195(2) 0.3646(4) 0.0584(6) Uani d . 1 . .
H H4 -0.1176 0.4484 0.2704 0.070 Uiso calc R 1 . .
C C5 -0.0906(2) 0.37377(16) 0.5339(4) 0.0528(6) Uani d . 1 . .
H H5 -0.1696 0.3711 0.5531 0.063 Uiso calc R 1 . .
C C6 -0.00420(19) 0.33056(15) 0.6795(3) 0.0436(5) Uani d . 1 . .
C C7 -0.04116(18) 0.28326(16) 0.8601(3) 0.0469(5) Uani d . 1 . .
H H7 -0.1203 0.2836 0.8788 0.056 Uiso calc R 1 . .
C C8 0.07691(19) 0.15569(15) 1.3010(3) 0.0451(5) Uani d . 1 . .
C C9 0.1022(3) 0.0689(2) 1.6128(5) 0.0690(8) Uani d . 1 . .
H H9A 0.1535 0.0304 1.5467 0.103 Uiso calc R 1 . .
H H9B 0.0569 0.0334 1.6977 0.103 Uiso calc R 1 . .
H H9C 0.1487 0.1118 1.7019 0.103 Uiso calc R 1 . .
C C10 0.2979(3) 0.4277(2) 0.2805(5) 0.0767(9) Uani d . 1 . .
H H10A 0.2597 0.4021 0.1495 0.115 Uiso calc R 1 . .
H H10B 0.3821 0.4231 0.2868 0.115 Uiso calc R 1 . .
H H10C 0.2760 0.4898 0.2874 0.115 Uiso calc R 1 . .
N N1 0.03469(15) 0.24138(13) 0.9926(3) 0.0462(4) Uani d . 1 . .
N N2 -0.00459(16) 0.19813(14) 1.1600(3) 0.0502(5) Uani d . 1 . .
H H2 -0.0782 0.1981 1.1743 0.060 Uiso calc R 1 . .
O O1 0.20402(14) 0.29467(12) 0.7790(3) 0.0553(4) Uani d . 1 . .
H H1 0.1776 0.2697 0.8770 0.083 Uiso calc R 1 . .
O O2 0.26239(14) 0.38043(11) 0.4552(3) 0.0561(4) Uani d . 1 . .
O O3 0.18042(15) 0.15245(13) 1.2939(3) 0.0660(5) Uani d . 1 . .
O O4 0.02356(14) 0.11544(12) 1.4512(3) 0.0572(5) Uani d . 1 . .

loop_
_atom_site_aniso_label
_atom_site_aniso_U_11
_atom_site_aniso_U_22
_atom_site_aniso_U_33
_atom_site_aniso_U_12
_atom_site_aniso_U_13
_atom_site_aniso_U_23
C1 0.0391(10) 0.0391(12) 0.0450(11) 0.0002(8) 0.0049(9) -0.0029(10)
C2 0.0418(10) 0.0435(12) 0.0494(12) -0.0029(8) 0.0099(9) -0.0048(9)
C3 0.0525(13) 0.0533(14) 0.0481(14) -0.0039(10) 0.0069(10) 0.0079(11)
C4 0.0442(11) 0.0696(17) 0.0587(15) 0.0017(10) -0.0016(10) 0.0162(12)
C5 0.0377(10) 0.0573(15) 0.0632(15) 0.0004(10) 0.0066(10) 0.0057(11)
C6 0.0419(10) 0.0420(12) 0.0477(12) -0.0026(9) 0.0087(8) -0.0025(9)
C7 0.0417(11) 0.0477(14) 0.0526(13) -0.0010(9) 0.0114(10) -0.0009(10)
C8 0.0430(12) 0.0476(13) 0.0466(12) -0.0036(9) 0.0130(9) -0.0022(10)
C9 0.0701(16) 0.0767(18) 0.0617(17) 0.0157(14) 0.0148(13) 0.0164(14)
C10 0.0583(15) 0.098(2) 0.081(2) -0.0028(14) 0.0332(14) 0.0230(16)
N1 0.0457(9) 0.0486(11) 0.0459(9) -0.0044(8) 0.0120(8) 0.0006(9)
N2 0.0388(9) 0.0593(12) 0.0544(12) -0.0024(8) 0.0135(8) 0.0107(9)
O1 0.0429(8) 0.0631(10) 0.0591(10) 0.0033(8) 0.0050(7) 0.0137(8)
O2 0.0433(8) 0.0628(9) 0.0653(10) 0.0004(7) 0.0185(7) 0.0103(8)
O3 0.0413(9) 0.0889(13) 0.0689(11) 0.0005(8) 0.0122(7) 0.0093(10)
O4 0.0499(8) 0.0641(11) 0.0596(10) 0.0070(7) 0.0151(7) 0.0183(8)

loop_
_atom_type_symbol
_atom_type_description
_atom_type_scat_dispersion_real
_atom_type_scat_dispersion_imag
_atom_type_scat_source
C C 0.0033 0.0000 'International Tables Vol C Tables 4.2.6.8 and 6.1.1.4'
H H 0.0000 0.0000 'International Tables Vol C Tables 4.2.6.8 and 6.1.1.4'
N N 0.0061 0.0000 'International Tables Vol C Tables 4.2.6.8 and 6.1.1.4'
O O 0.0106 0.0000 'International Tables Vol C Tables 4.2.6.8 and 6.1.1.4'

loop_
_geom_angle_atom_site_label_1
_geom_angle_atom_site_label_2
_geom_angle_atom_site_label_3
_geom_angle_site_symmetry_1
_geom_angle_site_symmetry_3
_geom_angle
_geom_angle_publ_flag
O1 C1 C6 . . 123.41(19) ?
O1 C1 C2 . . 116.80(17) ?
C6 C1 C2 . . 119.79(19) ?
O2 C2 C3 . . 125.2(2) ?
O2 C2 C1 . . 114.75(19) ?
C3 C2 C1 . . 120.00(19) ?
C2 C3 C4 . . 119.8(2) ?
C2 C3 H3 . . 120.1 ?
C4 C3 H3 . . 120.1 ?
C5 C4 C3 . . 120.9(2) ?
C5 C4 H4 . . 119.6 ?
C3 C4 H4 . . 119.6 ?
C4 C5 C6 . . 120.5(2) ?
C4 C5 H5 . . 119.8 ?
C6 C5 H5 . . 119.8 ?
C1 C6 C5 . . 119.0(2) ?
C1 C6 C7 . . 122.28(19) ?
C5 C6 C7 . . 118.7(2) ?
N1 C7 C6 . . 120.31(18) ?
N1 C7 H7 . . 119.8 ?
C6 C7 H7 . . 119.8 ?
O3 C8 O4 . . 124.4(2) ?
O3 C8 N2 . . 125.9(2) ?
O4 C8 N2 . . 109.70(18) ?
O4 C9 H9A . . 109.5 ?
O4 C9 H9B . . 109.5 ?
H9A C9 H9B . . 109.5 ?
O4 C9 H9C . . 109.5 ?
H9A C9 H9C . . 109.5 ?
H9B C9 H9C . . 109.5 ?
O2 C10 H10A . . 109.5 ?
O2 C10 H10B . . 109.5 ?
H10A C10 H10B . . 109.5 ?
O2 C10 H10C . . 109.5 ?
H10A C10 H10C . . 109.5 ?
H10B C10 H10C . . 109.5 ?
C7 N1 N2 . . 118.03(16) ?
C8 N2 N1 . . 117.36(17) ?
C8 N2 H2 . . 121.3 ?
N1 N2 H2 . . 121.3 ?
C1 O1 H1 . . 109.5 ?
C2 O2 C10 . . 116.9(2) ?
C8 O4 C9 . . 114.74(19) ?

loop_
_geom_bond_atom_site_label_1
_geom_bond_atom_site_label_2
_geom_bond_site_symmetry_2
_geom_bond_distance
_geom_bond_publ_flag
C1 O1 . 1.361(2) ?
C1 C6 . 1.399(3) ?
C1 C2 . 1.404(3) ?
C2 O2 . 1.367(3) ?
C2 C3 . 1.382(3) ?
C3 C4 . 1.392(3) ?
C3 H3 . 0.93 ?
C4 C5 . 1.363(4) ?
C4 H4 . 0.93 ?
C5 C6 . 1.405(3) ?
C5 H5 . 0.93 ?
C6 C7 . 1.460(3) ?
C7 N1 . 1.277(3) ?
C7 H7 . 0.93 ?
C8 O3 . 1.192(3) ?
C8 O4 . 1.347(3) ?
C8 N2 . 1.349(3) ?
C9 O4 . 1.438(3) ?
C9 H9A . 0.96 ?
C9 H9B . 0.96 ?
C9 H9C . 0.96 ?
C10 O2 . 1.423(3) ?
C10 H10A . 0.96 ?
C10 H10B . 0.96 ?
C10 H10C . 0.96 ?
N1 N2 . 1.374(2) ?
N2 H2 . 0.86 ?
O1 H1 . 0.82 ?

loop_
_geom_hbond_atom_site_label_D
_geom_hbond_atom_site_label_H
_geom_hbond_atom_site_label_A
_geom_hbond_site_symmetry_A
_geom_hbond_distance_DH
_geom_hbond_distance_HA
_geom_hbond_distance_DA
_geom_hbond_angle_DHA
_geom_hbond_publ_flag
O1 H1 N1 . 0.82 1.93 2.645(2) 145 yes
N2 H2 O2 4_455 0.86 2.42 3.022(2) 127 yes
C5 H5 O3 4_454 0.93 2.49 3.320(2) 149 yes
C7 H7 O3 4_454 0.93 2.45 3.291(2) 150 yes
C3 H3 Cg1 2_564 0.93 2.85 3.606(2) 139 yes

loop_
_cod_related_entry_id
_cod_related_entry_database
_cod_related_entry_code
1 ChemSpider 10861377
